data_7051912
loop_
_publ_author_name
'Bazzini, Cristina'
'Caronna, Tullio'
'Fontana, Francesca'
'Macchi, Piero'
'Mele, Andrea'
'Natali Sora, Isabella'
'Panzeri, Walter'
'Sironi, Angelo'

_publ_section_title
;
 Synthesis, crystal structure and crystal packing of diaza[5]helicenes
;
_journal_issue 10
_journal_name_full 'New Journal of Chemistry'
_journal_page_first 1710
_journal_paper_doi 10.1039/b800050f
_journal_volume 32
_journal_year 2008
_chemical_formula_sum 'C20 H12 N2'
_chemical_formula_weight 280.32
_chemical_name_systematic
;
?
;
_space_group_IT_number 15
_symmetry_cell_setting monoclinic
_symmetry_space_group_name_Hall '-C 2yc'
_symmetry_space_group_name_H-M 'C 1 2/c 1'
_atom_sites_solution_hydrogens geom
_atom_sites_solution_primary direct
_atom_sites_solution_secondary difmap
_audit_conform_dict_location ftp://ftp.iucr.org/pub/cif_core.dic
_audit_conform_dict_name cif_core.dic
_audit_conform_dict_version 2.3
_audit_creation_date 2007-12-29T18:29:16-00:00
_audit_creation_method 'WinGX routine CIF_UPDATE'
_cell_angle_alpha 90
_cell_angle_beta 92.2800(10)
_cell_angle_gamma 90
_cell_formula_units_Z 4
_cell_length_a 20.3520(6)
_cell_length_b 9.0912(3)
_cell_length_c 7.5400(2)
_cell_measurement_reflns_used 1852
_cell_measurement_temperature 293(2)
_cell_measurement_theta_max 23.7
_cell_measurement_theta_min 2.5
_cell_volume 1393.98(7)
_computing_structure_refinement 'SHELXL-97 (Sheldrick, 1997)'
_diffrn_ambient_temperature 293(2)
_diffrn_measured_fraction_theta_full 0.945
_diffrn_measured_fraction_theta_max 0.945
_diffrn_radiation_monochromator graphite
_diffrn_radiation_type MoK\a
_diffrn_radiation_wavelength 0.71069
_diffrn_reflns_av_R_equivalents 0.0606
_diffrn_reflns_av_unetI/netI 0.0574
_diffrn_reflns_limit_h_max 30
_diffrn_reflns_limit_h_min -30
_diffrn_reflns_limit_k_max 13
_diffrn_reflns_limit_k_min -13
_diffrn_reflns_limit_l_max 11
_diffrn_reflns_limit_l_min -11
_diffrn_reflns_number 14182
_diffrn_reflns_theta_full 32.81
_diffrn_reflns_theta_max 32.81
_diffrn_reflns_theta_min 2
_exptl_absorpt_coefficient_mu 0.079
_exptl_absorpt_correction_type none
_exptl_crystal_density_diffrn 1.336
_exptl_crystal_density_method 'not measured'
_exptl_crystal_F_000 584
_exptl_crystal_size_max 0.3
_exptl_crystal_size_mid 0.1
_exptl_crystal_size_min 0.1
_refine_diff_density_max 0.306
_refine_diff_density_min -0.205
_refine_diff_density_rms 0.044
_refine_ls_extinction_method none
_refine_ls_goodness_of_fit_ref 1.01
_refine_ls_hydrogen_treatment constr
_refine_ls_matrix_type full
_refine_ls_number_parameters 100
_refine_ls_number_reflns 2434
_refine_ls_number_restraints 0
_refine_ls_restrained_S_all 1.01
_refine_ls_R_factor_all 0.151
_refine_ls_R_factor_gt 0.0553
_refine_ls_shift/su_max 0.001
_refine_ls_shift/su_mean 0.000
_refine_ls_structure_factor_coef Fsqd
_refine_ls_weighting_details 'calc w=1/[\s^2^(Fo^2^)+(0.0550P)^2^+1.2465P] where P=(Fo^2^+2Fc^2^)/3'
_refine_ls_weighting_scheme calc
_refine_ls_wR_factor_gt 0.1256
_refine_ls_wR_factor_ref 0.1768
_reflns_number_gt 1163
_reflns_number_total 2434
_reflns_threshold_expression >2sigma(I)
_cod_data_source_file b800050f.txt
_cod_data_source_block 2-II
_cod_database_code 7051912

loop_
_symmetry_equiv_pos_as_xyz
'x, y, z'
'-x, y, -z+1/2'
'x+1/2, y+1/2, z'
'-x+1/2, y+1/2, -z+1/2'
'-x, -y, -z'
'x, -y, z-1/2'
'-x+1/2, -y+1/2, -z'
'x+1/2, -y+1/2, z-1/2'

loop_
_atom_site_label
_atom_site_type_symbol
_atom_site_fract_x
_atom_site_fract_y
_atom_site_fract_z
_atom_site_U_iso_or_equiv
_atom_site_adp_type
_atom_site_occupancy
_atom_site_symmetry_multiplicity
_atom_site_calc_flag
_atom_site_refinement_flags
_atom_site_disorder_assembly
_atom_site_disorder_group
C1 C 0.43753(8) 0.3661(2) 0.3458(2) 0.0380(4) Uani 1 1 d . . .
H1 H 0.4803 0.3785 0.3915 0.046 Uiso 1 1 calc R . .
C2 C 0.39238(9) 0.4744(2) 0.3701(3) 0.0487(5) Uani 1 1 d . . .
H2 H 0.4047 0.5584 0.4334 0.058 Uiso 1 1 calc R . .
C3 C 0.32790(10) 0.4607(3) 0.3011(3) 0.0616(6) Uani 1 1 d . . .
H3 H 0.2979 0.5368 0.3141 0.074 Uiso 1 1 calc R . .
C4 C 0.30958(9) 0.3355(3) 0.2150(3) 0.0605(6) Uani 1 1 d . . .
H4 H 0.2667 0.3261 0.1693 0.073 Uiso 1 1 calc R . .
C6 C 0.36699(12) -0.0239(3) 0.1327(3) 0.0617(6) Uani 1 1 d . . .
H6 H 0.3491 -0.1135 0.0964 0.074 Uiso 1 1 calc R . .
C7 C 0.46845(12) -0.1586(2) 0.2176(3) 0.0609(6) Uani 1 1 d . . .
H7 H 0.4477 -0.2469 0.1883 0.073 Uiso 1 1 calc R . .
C15 C 0.42084(8) 0.2362(2) 0.2531(2) 0.0364(4) Uani 1 1 d . . .
C16 C 0.35410(9) 0.2197(2) 0.1935(3) 0.0471(5) Uani 1 1 d . . .
C17 C 0.46458(8) 0.11180(19) 0.2342(2) 0.0369(4) Uani 1 1 d . . .
C18 C 0.43424(11) -0.0241(2) 0.1946(3) 0.0477(5) Uani 1 1 d . . .
N5 N 0.32885(9) 0.0896(3) 0.1227(3) 0.0629(6) Uani 1 1 d . . .

loop_
_atom_site_aniso_label
_atom_site_aniso_U_11
_atom_site_aniso_U_22
_atom_site_aniso_U_33
_atom_site_aniso_U_23
_atom_site_aniso_U_13
_atom_site_aniso_U_12
C1 0.0274(8) 0.0455(10) 0.0411(10) -0.0009(8) 0.0000(7) -0.0012(7)
C2 0.0393(10) 0.0519(12) 0.0551(12) -0.0052(10) 0.0050(9) 0.0089(9)
C3 0.0365(10) 0.0780(16) 0.0705(16) -0.0007(13) 0.0033(10) 0.0173(11)
C4 0.0251(9) 0.0935(18) 0.0626(14) 0.0006(13) -0.0005(9) 0.0016(11)
C6 0.0641(14) 0.0688(15) 0.0526(13) -0.0114(12) 0.0089(11) -0.0327(13)
C7 0.0972(18) 0.0385(11) 0.0478(12) -0.0044(9) 0.0142(12) -0.0120(11)
C15 0.0266(8) 0.0475(10) 0.0352(9) 0.0029(8) 0.0017(6) -0.0030(7)
C16 0.0316(9) 0.0666(14) 0.0431(10) 0.0013(9) 0.0006(8) -0.0124(9)
C17 0.0397(9) 0.0410(10) 0.0301(9) -0.0003(7) 0.0027(7) -0.0051(8)
C18 0.0604(12) 0.0455(11) 0.0378(10) -0.0046(9) 0.0088(9) -0.0146(10)
N5 0.0432(10) 0.0846(15) 0.0608(12) -0.0105(11) -0.0003(9) -0.0259(10)

loop_
_atom_type_symbol
_atom_type_description
_atom_type_scat_dispersion_real
_atom_type_scat_dispersion_imag
_atom_type_scat_source
C C 0.0033 0.0016 'International Tables Vol C Tables 4.2.6.8 and 6.1.1.4'
H H 0 0 'International Tables Vol C Tables 4.2.6.8 and 6.1.1.4'
N N 0.0061 0.0033 'International Tables Vol C Tables 4.2.6.8 and 6.1.1.4'

loop_
_geom_angle_atom_site_label_1
_geom_angle_atom_site_label_2
_geom_angle_atom_site_label_3
_geom_angle
_geom_angle_site_symmetry_1
_geom_angle_site_symmetry_3
_geom_angle_publ_flag
C2 C1 C15 121.46(17) . . ?
C1 C2 C3 120.9(2) . . ?
C4 C3 C2 119.3(2) . . ?
C3 C4 C16 121.28(19) . . ?
N5 C6 C18 125.9(2) . . ?
C7 C7 C18 119.93(13) 2_655 . ?
C1 C15 C16 117.00(17) . . ?
C1 C15 C17 124.50(15) . . ?
C16 C15 C17 118.02(17) . . ?
N5 C16 C4 116.94(18) . . ?
N5 C16 C15 123.08(19) . . ?
C4 C16 C15 119.87(19) . . ?
C18 C17 C15 116.06(16) . . ?
C18 C17 C17 117.34(12) . 2_655 ?
C15 C17 C17 126.42(10) . 2_655 ?
C17 C18 C7 121.5(2) . . ?
C17 C18 C6 118.3(2) . . ?
C7 C18 C6 120.1(2) . . ?
C6 N5 C16 116.47(18) . . ?

loop_
_geom_bond_atom_site_label_1
_geom_bond_atom_site_label_2
_geom_bond_distance
_geom_bond_site_symmetry_2
_geom_bond_publ_flag
C1 C2 1.364(2) . ?
C1 C15 1.408(2) . ?
C2 C3 1.398(3) . ?
C3 C4 1.356(3) . ?
C4 C16 1.403(3) . ?
C6 N5 1.291(3) . ?
C6 C18 1.428(3) . ?
C7 C7 1.356(5) 2_655 ?
C7 C18 1.414(3) . ?
C15 C16 1.421(2) . ?
C15 C17 1.450(2) . ?
C16 N5 1.388(3) . ?
C17 C18 1.408(2) . ?
C17 C17 1.452(3) 2_655 ?
